data_7251626
loop_
_publ_author_name
'Kuz'mina, Lyudmila G.'
'Vedernikov, Artem I.'
'Sazonov, Sergey K.'
'Aleksandrova, Nadezhda A.'
'Alfimov, Michael V.'
'Gromov, Sergey P.'

_publ_section_title
;
 Study of the influence of anion nature on crystal packing features and
 feasibility of [2 + 2] photocycloaddition reaction in protonated forms of
 dimethoxystyrylheterocycles
;
_journal_issue 16
_journal_name_full CrystEngComm
_journal_page_first 2560
_journal_page_last 2577
_journal_paper_doi 10.1039/D5CE01173F
_journal_volume 28
_journal_year 2026
_chemical_formula_moiety 'C15 H16 N O2, N O3'
_chemical_formula_sum 'C15 H16 N2 O5'
_chemical_formula_weight 304.30
_chemical_name_systematic
;
4-[(E)-2-(3,4-dimethoxyphenyl)vinyl]pyridinium nitrate
;
_space_group_crystal_system orthorhombic
_space_group_IT_number 61
_space_group_name_Hall '-P 2ac 2ab'
_space_group_name_H-M_alt 'P b c a'
_atom_sites_solution_hydrogens mixed
_audit_creation_method SHELXL-2014/7
_audit_update_record
;
2025-10-10 deposited with the CCDC.	2026-02-16 downloaded from the CCDC.
;
_cell_angle_alpha 90
_cell_angle_beta 90
_cell_angle_gamma 90
_cell_formula_units_Z 8
_cell_length_a 8.8672(14)
_cell_length_b 9.3180(15)
_cell_length_c 35.514(6)
_cell_measurement_reflns_used 1162
_cell_measurement_temperature 120(2)
_cell_measurement_theta_max 21.645
_cell_measurement_theta_min 2.565
_cell_volume 2934.3(8)
_computing_structure_refinement 'SHELXL-2014/7 (Sheldrick, 2014)'
_diffrn_ambient_temperature 120(2)
_diffrn_measured_fraction_theta_full 1.000
_diffrn_measured_fraction_theta_max 0.999
_diffrn_measurement_device_type 'Bruker SMART-6K'
_diffrn_measurement_method /W
_diffrn_radiation_type MoK\a
_diffrn_radiation_wavelength 0.71073
_diffrn_reflns_av_R_equivalents 0.1471
_diffrn_reflns_av_unetI/netI 0.1059
_diffrn_reflns_Laue_measured_fraction_full 1.000
_diffrn_reflns_Laue_measured_fraction_max 0.999
_diffrn_reflns_limit_h_max 11
_diffrn_reflns_limit_h_min -11
_diffrn_reflns_limit_k_max 12
_diffrn_reflns_limit_k_min -12
_diffrn_reflns_limit_l_max 46
_diffrn_reflns_limit_l_min -44
_diffrn_reflns_number 21286
_diffrn_reflns_point_group_measured_fraction_full 1.000
_diffrn_reflns_point_group_measured_fraction_max 0.999
_diffrn_reflns_theta_full 25.242
_diffrn_reflns_theta_max 27.989
_diffrn_reflns_theta_min 1.147
_diffrn_source 'fine-focus sealed tube'
_exptl_absorpt_coefficient_mu 0.105
_exptl_absorpt_correction_type none
_exptl_crystal_colour yellow
_exptl_crystal_density_diffrn 1.378
_exptl_crystal_description needle
_exptl_crystal_F_000 1280
_exptl_crystal_size_max 0.360
_exptl_crystal_size_mid 0.060
_exptl_crystal_size_min 0.060
_refine_diff_density_max 0.237
_refine_diff_density_min -0.244
_refine_diff_density_rms 0.059
_refine_ls_extinction_method none
_refine_ls_goodness_of_fit_ref 1.027
_refine_ls_hydrogen_treatment mixed
_refine_ls_matrix_type full
_refine_ls_number_parameters 259
_refine_ls_number_reflns 3542
_refine_ls_number_restraints 54
_refine_ls_restrained_S_all 1.021
_refine_ls_R_factor_all 0.1550
_refine_ls_R_factor_gt 0.0740
_refine_ls_shift/su_max 0.000
_refine_ls_shift/su_mean 0.000
_refine_ls_structure_factor_coef Fsqd
_refine_ls_weighting_details 'w=1/[\s^2^(Fo^2^)+(0.0426P)^2^+2.1488P] where P=(Fo^2^+2Fc^2^)/3'
_refine_ls_weighting_scheme calc
_refine_ls_wR_factor_gt 0.1337
_refine_ls_wR_factor_ref 0.1613
_reflns_Friedel_coverage 0.000
_reflns_number_gt 1874
_reflns_number_total 3542
_reflns_threshold_expression 'I > 2\s(I)'
_cod_data_source_file d5ce01173f2.cif
_cod_data_source_block nn
_cod_depositor_comments 'Adding full bibliography for 7251618--7251632.cif.'
_cod_database_code 7251626
_shelx_shelxl_version_number 2014/7
_shelx_space_group_comment
;
The symmetry employed for this shelxl refinement is uniquely defined
by the following loop, which should always be used as a source of
symmetry information in preference to the above space-group names.
They are only intended as comments.
;
_shelx_estimated_absorpt_t_min 0.963
_shelx_estimated_absorpt_t_max 0.994

loop_
_space_group_symop_operation_xyz
'x, y, z'
'-x+1/2, -y, z+1/2'
'-x, y+1/2, -z+1/2'
'x+1/2, -y+1/2, -z'
'-x, -y, -z'
'x-1/2, y, -z-1/2'
'x, -y-1/2, z-1/2'
'-x-1/2, y-1/2, z'

loop_
_atom_site_label
_atom_site_type_symbol
_atom_site_fract_x
_atom_site_fract_y
_atom_site_fract_z
_atom_site_U_iso_or_equiv
_atom_site_adp_type
_atom_site_occupancy
_atom_site_site_symmetry_order
_atom_site_calc_flag
_atom_site_refinement_flags_posn
_atom_site_refinement_flags_adp
_atom_site_refinement_flags_occupancy
_atom_site_disorder_assembly
_atom_site_disorder_group
N2 N 0.2639(3) 1.5533(3) -0.04560(8) 0.0345(7) Uani 1 1 d . . . . .
O11 O 0.1398(11) 1.5005(9) -0.0377(2) 0.029(2) Uani 0.6 1 d . U P A 1
O12 O 0.3757(16) 1.5248(12) -0.0247(3) 0.020(3) Uani 0.6 1 d . U P A 1
O13 O 0.2781(15) 1.6347(9) -0.0731(3) 0.029(3) Uani 0.6 1 d . U P A 1
O14 O 0.161(3) 1.458(3) -0.0464(7) 0.055(8) Uani 0.2 1 d . U P A 2
O15 O 0.267(4) 1.671(3) -0.0653(8) 0.025(5) Uani 0.2 1 d . U P A 2
O16 O 0.371(5) 1.558(3) -0.0179(10) 0.031(8) Uani 0.2 1 d . U P A 2
O17 O 0.277(4) 1.590(2) -0.0796(8) 0.033(6) Uani 0.2 1 d . U P A 3
O18 O 0.135(4) 1.537(3) -0.0286(8) 0.038(7) Uani 0.2 1 d . U P A 3
O19 O 0.379(5) 1.497(4) -0.0325(9) 0.027(7) Uani 0.2 1 d . U P A 3
O1 O -0.0117(2) 0.5276(2) 0.22976(6) 0.0328(5) Uani 1 1 d . . . . .
O2 O -0.1803(3) 0.6111(3) 0.17520(6) 0.0405(6) Uani 1 1 d . . . . .
N1 N 0.2989(3) 1.3209(3) 0.02771(7) 0.0299(6) Uani 1 1 d . . . . .
H1 H 0.324(4) 1.394(4) 0.0065(9) 0.041(10) Uiso 1 1 d . . . . .
C1 C 0.1495(4) 1.3122(3) 0.03478(8) 0.0307(7) Uani 1 1 d . . . . .
H1A H 0.0815 1.3744 0.0221 0.037 Uiso 1 1 calc R U . . .
C2 C 0.0958(4) 1.2143(3) 0.06004(9) 0.0306(7) Uani 1 1 d . . . . .
H2A H -0.0094 1.2105 0.0651 0.037 Uiso 1 1 calc R U . . .
C3 C 0.1929(3) 1.1194(3) 0.07859(8) 0.0268(7) Uani 1 1 d . . . . .
C4 C 0.3473(4) 1.1331(3) 0.07037(8) 0.0283(7) Uani 1 1 d . . . . .
H4A H 0.4180 1.0714 0.0823 0.034 Uiso 1 1 calc R U . . .
C5 C 0.3967(4) 1.2342(3) 0.04539(9) 0.0308(7) Uani 1 1 d . . . . .
H5A H 0.5016 1.2432 0.0405 0.037 Uiso 1 1 calc R U . . .
C6 C 0.1340(4) 1.0123(3) 0.10390(8) 0.0272(7) Uani 1 1 d . . . . .
H6A H 0.0297 0.9902 0.1020 0.033 Uiso 1 1 calc R U . . .
C7 C 0.2136(3) 0.9414(3) 0.12982(8) 0.0262(7) Uani 1 1 d . . . . .
H7A H 0.3176 0.9647 0.1318 0.031 Uiso 1 1 calc R U . . .
C8 C 0.1571(3) 0.8324(3) 0.15527(8) 0.0260(7) Uani 1 1 d . . . . .
C9 C 0.2485(4) 0.7816(3) 0.18415(8) 0.0284(7) Uani 1 1 d . . . . .
H9A H 0.3487 0.8167 0.1864 0.034 Uiso 1 1 calc R U . . .
C10 C 0.1964(3) 0.6807(3) 0.20981(8) 0.0290(7) Uani 1 1 d . . . . .
H10A H 0.2598 0.6498 0.2298 0.035 Uiso 1 1 calc R U . . .
C11 C 0.0525(4) 0.6249(3) 0.20634(8) 0.0270(7) Uani 1 1 d . . . . .
C12 C -0.0409(3) 0.6726(3) 0.17643(8) 0.0289(7) Uani 1 1 d . . . . .
C13 C 0.0115(3) 0.7736(3) 0.15150(8) 0.0290(7) Uani 1 1 d . . . . .
H13A H -0.0514 0.8043 0.1314 0.035 Uiso 1 1 calc R U . . .
C14 C 0.0725(4) 0.4929(4) 0.26311(9) 0.0393(9) Uani 1 1 d . . . . .
H14B H 0.0115 0.4312 0.2795 0.059 Uiso 1 1 calc R U . . .
H14C H 0.0982 0.5815 0.2766 0.059 Uiso 1 1 calc R U . . .
H14D H 0.1653 0.4425 0.2561 0.059 Uiso 1 1 calc R U . . .
C15 C -0.2809(4) 0.6642(5) 0.14675(10) 0.0588(12) Uani 1 1 d . . . . .
H15C H -0.3792 0.6171 0.1493 0.088 Uiso 1 1 calc R U . . .
H15D H -0.2390 0.6436 0.1218 0.088 Uiso 1 1 calc R U . . .
H15A H -0.2932 0.7681 0.1497 0.088 Uiso 1 1 calc R U . . .

loop_
_atom_site_aniso_label
_atom_site_aniso_U_11
_atom_site_aniso_U_22
_atom_site_aniso_U_33
_atom_site_aniso_U_23
_atom_site_aniso_U_13
_atom_site_aniso_U_12
N2 0.0298(17) 0.0362(16) 0.0375(16) 0.0034(13) -0.0020(13) -0.0001(14)
O11 0.017(3) 0.033(5) 0.036(5) 0.003(4) 0.002(3) -0.005(4)
O12 0.018(4) 0.020(6) 0.021(6) -0.004(5) -0.008(4) -0.005(4)
O13 0.040(4) 0.025(6) 0.022(5) 0.001(4) 0.001(4) 0.003(5)
O14 0.051(10) 0.050(11) 0.063(11) 0.002(8) -0.011(7) -0.015(8)
O15 0.025(7) 0.023(9) 0.027(9) -0.001(7) -0.004(7) 0.009(7)
O16 0.037(9) 0.025(11) 0.032(11) -0.004(7) -0.007(7) 0.003(8)
O17 0.036(8) 0.038(10) 0.026(8) 0.001(7) 0.000(6) 0.000(8)
O18 0.035(8) 0.040(10) 0.039(10) -0.007(7) 0.008(7) -0.006(7)
O19 0.028(8) 0.030(11) 0.024(11) 0.002(8) -0.004(7) 0.005(8)
O1 0.0325(13) 0.0377(12) 0.0281(11) 0.0083(10) -0.0032(9) -0.0063(10)
O2 0.0314(13) 0.0559(15) 0.0342(12) 0.0126(12) -0.0088(10) -0.0170(11)
N1 0.0335(16) 0.0300(14) 0.0263(14) 0.0018(12) 0.0010(12) -0.0046(12)
C1 0.0311(18) 0.0321(17) 0.0291(17) -0.0011(15) -0.0056(14) 0.0004(14)
C2 0.0278(18) 0.0329(17) 0.0312(16) 0.0001(15) -0.0003(14) -0.0009(14)
C3 0.0298(18) 0.0265(15) 0.0240(15) -0.0048(13) 0.0008(13) -0.0013(13)
C4 0.0287(18) 0.0297(16) 0.0266(16) -0.0008(14) 0.0006(13) -0.0002(14)
C5 0.0267(18) 0.0347(18) 0.0309(16) -0.0025(15) 0.0010(14) -0.0017(14)
C6 0.0216(16) 0.0281(16) 0.0318(17) -0.0003(14) 0.0053(13) 0.0015(13)
C7 0.0212(17) 0.0292(16) 0.0282(15) -0.0017(13) 0.0039(13) -0.0023(13)
C8 0.0250(17) 0.0271(16) 0.0258(15) -0.0005(13) 0.0011(13) 0.0002(13)
C9 0.0228(16) 0.0304(16) 0.0322(16) 0.0012(14) 0.0017(14) -0.0023(13)
C10 0.0284(18) 0.0299(16) 0.0286(16) 0.0007(14) -0.0003(13) -0.0004(14)
C11 0.0310(18) 0.0267(15) 0.0234(15) 0.0012(13) 0.0029(13) -0.0017(14)
C12 0.0240(17) 0.0362(18) 0.0263(16) -0.0007(15) -0.0008(12) -0.0059(14)
C13 0.0298(18) 0.0346(17) 0.0226(15) 0.0018(14) -0.0026(13) -0.0023(14)
C14 0.038(2) 0.048(2) 0.0322(18) 0.0145(17) -0.0023(15) -0.0050(17)
C15 0.033(2) 0.094(3) 0.049(2) 0.026(2) -0.0184(18) -0.028(2)

loop_
_atom_type_symbol
_atom_type_description
_atom_type_scat_dispersion_real
_atom_type_scat_dispersion_imag
_atom_type_scat_source
C C 0.0033 0.0016 'International Tables Vol C Tables 4.2.6.8 and 6.1.1.4'
H H 0.0000 0.0000 'International Tables Vol C Tables 4.2.6.8 and 6.1.1.4'
N N 0.0061 0.0033 'International Tables Vol C Tables 4.2.6.8 and 6.1.1.4'
O O 0.0106 0.0060 'International Tables Vol C Tables 4.2.6.8 and 6.1.1.4'

loop_
_geom_angle_atom_site_label_1
_geom_angle_atom_site_label_2
_geom_angle_atom_site_label_3
_geom_angle
_geom_angle_site_symmetry_1
_geom_angle_site_symmetry_3
_geom_angle_publ_flag
O11 N2 O13 120.7(8) . . ?
O19 N2 O17 114(2) . . ?
O11 N2 O12 118.7(7) . . ?
O13 N2 O12 120.5(9) . . ?
O19 N2 O18 120(2) . . ?
O17 N2 O18 124(2) . . ?
O14 N2 O15 126.4(19) . . ?
O14 N2 O16 122(2) . . ?
O15 N2 O16 110(2) . . ?
C11 O1 C14 116.0(2) . . ?
C12 O2 C15 116.2(3) . . ?
C5 N1 C1 120.7(3) . . ?
N1 C1 C2 120.3(3) . . ?
C1 C2 C3 121.1(3) . . ?
C2 C3 C4 116.4(3) . . ?
C2 C3 C6 120.5(3) . . ?
C4 C3 C6 123.0(3) . . ?
C5 C4 C3 120.6(3) . . ?
N1 C5 C4 120.8(3) . . ?
C7 C6 C3 125.5(3) . . ?
C6 C7 C8 126.4(3) . . ?
C9 C8 C13 118.1(3) . . ?
C9 C8 C7 119.8(3) . . ?
C13 C8 C7 122.0(3) . . ?
C10 C9 C8 121.4(3) . . ?
C11 C10 C9 120.2(3) . . ?
O1 C11 C10 125.7(3) . . ?
O1 C11 C12 115.0(3) . . ?
C10 C11 C12 119.2(3) . . ?
O2 C12 C13 125.1(3) . . ?
O2 C12 C11 115.0(3) . . ?
C13 C12 C11 120.0(3) . . ?
C12 C13 C8 121.0(3) . . ?

loop_
_geom_bond_atom_site_label_1
_geom_bond_atom_site_label_2
_geom_bond_distance
_geom_bond_site_symmetry_2
_geom_bond_publ_flag
N2 O19 1.23(4) . ?
N2 O11 1.237(10) . ?
N2 O13 1.242(11) . ?
N2 O17 1.26(3) . ?
N2 O12 1.266(14) . ?
N2 O14 1.27(3) . ?
N2 O18 1.30(3) . ?
N2 O15 1.30(3) . ?
N2 O16 1.37(4) . ?
O1 C11 1.356(4) . ?
O1 C14 1.437(4) . ?
O2 C12 1.363(4) . ?
O2 C15 1.435(4) . ?
N1 C5 1.341(4) . ?
N1 C1 1.350(4) . ?
C1 C2 1.365(4) . ?
C2 C3 1.399(4) . ?
C3 C4 1.406(4) . ?
C3 C6 1.441(4) . ?
C4 C5 1.366(4) . ?
C6 C7 1.335(4) . ?
C7 C8 1.449(4) . ?
C8 C9 1.390(4) . ?
C8 C13 1.409(4) . ?
C9 C10 1.388(4) . ?
C10 C11 1.383(4) . ?
C11 C12 1.419(4) . ?
C12 C13 1.373(4) . ?

loop_
_geom_hbond_atom_site_label_D
_geom_hbond_atom_site_label_H
_geom_hbond_atom_site_label_A
_geom_hbond_distance_DH
_geom_hbond_distance_HA
_geom_hbond_distance_DA
_geom_hbond_angle_DHA
_geom_hbond_site_symmetry_A
N1 H1 O12 1.04(3) 1.71(4) 2.747(12) 174(3) .
N1 H1 O16 1.04(3) 1.80(5) 2.81(4) 162(3) .
N1 H1 O19 1.04(3) 1.75(5) 2.79(4) 172(3) .
